data_4504913
loop_
_publ_author_name
'Bis, Joanna A.'
'Zaworotko, Michael J.'

_publ_section_title
;
 The 2-Aminopyridinium-carboxylate Supramolecular Heterosynthon:&#x2009; A
 Robust Motif for Generation of Multiple-Component Crystals
;
_journal_issue 3
_journal_name_full 'Crystal Growth &amp; Design'
_journal_page_first 1169
_journal_paper_doi 10.1021/cg049622c
_journal_volume 5
_journal_year 2005
_chemical_formula_moiety (C6H9N2)2(C12H6O2)
_chemical_formula_sum 'C24 H24 N4 O4'
_chemical_formula_weight 432.47
_chemical_melting_point 663
_chemical_name_common
;
2-amino-5-methylpyridinium 2,6-naphthalenedicarboxylate 2:1
;
_chemical_name_systematic
; 
 2-amino-5-methylpyridinium 2,6-naphthalenedicarboxylate 2:1 
;
_space_group_IT_number 14
_symmetry_cell_setting monoclinic
_symmetry_space_group_name_Hall '-P 2yn'
_symmetry_space_group_name_H-M 'P 1 21/n 1'
_atom_sites_solution_hydrogens geom
_atom_sites_solution_primary direct
_atom_sites_solution_secondary difmap
_audit_creation_method SHELXL-97
_cell_angle_alpha 90.00
_cell_angle_beta 92.141(7)
_cell_angle_gamma 90.00
_cell_formula_units_Z 2
_cell_length_a 5.834(2)
_cell_length_b 16.260(7)
_cell_length_c 10.985(4)
_cell_measurement_temperature 100(2)
_cell_volume 1041.3(7)
_computing_cell_refinement 'Bruker SMART'
_computing_data_collection 'Bruker SMART'
_computing_data_reduction 'Bruker SAINT'
_computing_molecular_graphics 'Bruker SHELXTL'
_computing_publication_material 'Bruker SHELXTL'
_computing_structure_refinement 'SHELXL-97 (Sheldrick, 1997)'
_computing_structure_solution 'SHELXS-97 (Sheldrick, 1990)'
_diffrn_ambient_temperature 100(2)
_diffrn_measured_fraction_theta_full 0.998
_diffrn_measured_fraction_theta_max 0.998
_diffrn_measurement_device_type 'CCD area detector'
_diffrn_measurement_method 'phi and omega scans'
_diffrn_radiation_monochromator graphite
_diffrn_radiation_source 'fine-focus sealed tube'
_diffrn_radiation_type MoK\a
_diffrn_radiation_wavelength 0.71073
_diffrn_reflns_av_R_equivalents 0.0442
_diffrn_reflns_av_sigmaI/netI 0.0547
_diffrn_reflns_limit_h_max 6
_diffrn_reflns_limit_h_min -6
_diffrn_reflns_limit_k_max 16
_diffrn_reflns_limit_k_min -19
_diffrn_reflns_limit_l_max 12
_diffrn_reflns_limit_l_min -12
_diffrn_reflns_number 5032
_diffrn_reflns_theta_full 24.70
_diffrn_reflns_theta_max 24.70
_diffrn_reflns_theta_min 2.24
_exptl_absorpt_coefficient_mu 0.096
_exptl_absorpt_correction_T_max 1.000
_exptl_absorpt_correction_T_min 0.446
_exptl_absorpt_correction_type empirical
_exptl_crystal_colour colorless
_exptl_crystal_density_diffrn 1.379
_exptl_crystal_density_meas ?
_exptl_crystal_density_method 'not measured'
_exptl_crystal_description needle
_exptl_crystal_F_000 456
_exptl_crystal_size_max 0.5
_exptl_crystal_size_mid 0.1
_exptl_crystal_size_min 0.05
_refine_diff_density_max 0.277
_refine_diff_density_min -0.262
_refine_diff_density_rms 0.056
_refine_ls_extinction_method none
_refine_ls_goodness_of_fit_ref 1.048
_refine_ls_hydrogen_treatment mixed
_refine_ls_matrix_type full
_refine_ls_number_parameters 145
_refine_ls_number_reflns 1771
_refine_ls_number_restraints 0
_refine_ls_restrained_S_all 1.048
_refine_ls_R_factor_all 0.0660
_refine_ls_R_factor_gt 0.0536
_refine_ls_shift/su_max 0.000
_refine_ls_shift/su_mean 0.000
_refine_ls_structure_factor_coef Fsqd
_refine_ls_weighting_details 'calc w=1/[\s^2^(Fo^2^)+(0.0779P)^2^+0.3743P] where P=(Fo^2^+2Fc^2^)/3'
_refine_ls_weighting_scheme calc
_refine_ls_wR_factor_gt 0.1353
_refine_ls_wR_factor_ref 0.1424
_reflns_number_gt 1459
_reflns_number_total 1771
_reflns_threshold_expression >2sigma(I)
_cod_data_source_file cg049622csi20041104_044029.cif
_cod_data_source_block 7
_cod_depositor_comments
;
The following automatic conversions were performed:

'_chemical_melting_point' value '663 K' was changed to '663' - the
value should be numeric and without a unit
designator.

'_symmetry_cell_setting' value 'Monoclinic' changed to
'monoclinic' according to
/home/saulius/struct/CIF-dictionaries/cif_core.dic dictionary named
'cif_core.dic' version 2.4.1 from 2010-06-29.

Automatic conversion script
Id: cif_fix_values 1715 2011-07-08 13:25:40Z adriana 

The following automatic conversions were performed:

'_exptl_crystal_density_meas' value 'not measured' was changed to '?'
- the value is perceived as not measured.

Automatic conversion script
Id: cif_fix_values 3008 2015-01-20 13:52:24Z robertas 
;
_cod_original_sg_symbol_Hall 'P 2yn'
_cod_original_sg_symbol_H-M P2(1)/n
_cod_database_code 4504913

loop_
_symmetry_equiv_pos_as_xyz
'x, y, z'
'-x+1/2, y+1/2, -z+1/2'
'-x, -y, -z'
'x-1/2, -y-1/2, z-1/2'

loop_
_atom_site_label
_atom_site_type_symbol
_atom_site_fract_x
_atom_site_fract_y
_atom_site_fract_z
_atom_site_U_iso_or_equiv
_atom_site_adp_type
_atom_site_occupancy
_atom_site_symmetry_multiplicity
_atom_site_calc_flag
_atom_site_refinement_flags
N11 N 1.1585(3) 0.70309(12) 0.80749(16) 0.0206(5) Uani 1 1 d .
H11 H 1.2835 0.7311 0.8273 0.025 Uiso 1 1 calc R
N12 N 1.1892(3) 0.75026(12) 0.61139(16) 0.0232(5) Uani 1 1 d .
H12A H 1.1466 0.7411 0.5336 0.028 Uiso 1 1 d R
H12B H 1.3243 0.7712 0.6346 0.028 Uiso 1 1 d R
C12 C 1.0755(4) 0.70632(14) 0.69237(19) 0.0201(5) Uani 1 1 d .
C13 C 0.8698(4) 0.66363(14) 0.66320(19) 0.0212(5) Uani 1 1 d .
H13 H 0.8026 0.6664 0.5832 0.025 Uiso 1 1 calc R
C14 C 0.7687(4) 0.61852(14) 0.7505(2) 0.0225(5) Uani 1 1 d .
H14 H 0.6313 0.5894 0.7303 0.027 Uiso 1 1 calc R
C15 C 0.8632(4) 0.61389(15) 0.8703(2) 0.0230(6) Uani 1 1 d .
C16 C 1.0569(4) 0.65808(14) 0.8953(2) 0.0224(6) Uani 1 1 d .
H16 H 1.1230 0.6576 0.9757 0.027 Uiso 1 1 calc R
C17 C 0.7490(4) 0.56312(17) 0.9650(2) 0.0299(6) Uani 1 1 d .
H17A H 0.7432 0.5084 0.9430 0.036 Uiso 1 1 d R
H17B H 0.5888 0.5750 0.9656 0.036 Uiso 1 1 d R
H17C H 0.8381 0.5654 1.0358 0.036 Uiso 1 1 d R
O21 O 0.1018(3) 0.66240(11) 0.18954(13) 0.0249(4) Uani 1 1 d .
O22 O 0.0185(3) 0.70801(10) 0.37441(13) 0.0223(4) Uani 1 1 d .
C21 C 0.2938(4) 0.60224(14) 0.36118(18) 0.0180(5) Uani 1 1 d .
C22 C 0.2434(4) 0.56586(14) 0.46948(19) 0.0187(5) Uani 1 1 d .
H22 H 0.1034 0.5791 0.5064 0.022 Uiso 1 1 calc R
C23 C 0.3938(4) 0.50935(13) 0.52737(18) 0.0170(5) Uani 1 1 d .
C24 C 0.6548(4) 0.52912(14) 0.36056(19) 0.0195(5) Uani 1 1 d .
H24 H 0.7956 0.5177 0.3233 0.023 Uiso 1 1 calc R
C25 C 0.5030(4) 0.58212(14) 0.30559(19) 0.0187(5) Uani 1 1 d .
H25 H 0.5371 0.6059 0.2294 0.022 Uiso 1 1 calc R
C26 C 0.1267(4) 0.66177(14) 0.30218(19) 0.0191(5) Uani 1 1 d .

loop_
_atom_site_aniso_label
_atom_site_aniso_U_11
_atom_site_aniso_U_22
_atom_site_aniso_U_33
_atom_site_aniso_U_23
_atom_site_aniso_U_13
_atom_site_aniso_U_12
N11 0.0213(11) 0.0277(11) 0.0131(9) -0.0009(8) 0.0033(7) -0.0054(8)
N12 0.0247(11) 0.0334(12) 0.0114(9) -0.0007(8) 0.0007(8) -0.0051(9)
C12 0.0221(13) 0.0268(13) 0.0117(11) -0.0012(9) 0.0032(9) 0.0027(10)
C13 0.0217(13) 0.0283(13) 0.0138(11) -0.0031(9) 0.0027(9) 0.0016(10)
C14 0.0189(13) 0.0273(13) 0.0217(12) -0.0046(10) 0.0053(9) -0.0012(10)
C15 0.0240(13) 0.0275(13) 0.0180(11) -0.0012(10) 0.0073(9) -0.0001(10)
C16 0.0267(13) 0.0287(14) 0.0123(11) 0.0005(10) 0.0048(9) 0.0011(10)
C17 0.0284(14) 0.0381(16) 0.0237(13) 0.0019(11) 0.0067(10) -0.0078(11)
O21 0.0257(10) 0.0386(11) 0.0104(8) 0.0017(7) 0.0013(6) 0.0057(7)
O22 0.0250(10) 0.0286(10) 0.0133(8) 0.0003(7) 0.0019(7) 0.0048(7)
C21 0.0185(12) 0.0239(12) 0.0116(10) -0.0011(9) 0.0005(9) -0.0009(9)
C22 0.0164(12) 0.0256(13) 0.0142(11) -0.0036(9) 0.0027(8) -0.0014(9)
C23 0.0169(11) 0.0214(12) 0.0129(10) -0.0017(9) 0.0024(8) -0.0021(9)
C24 0.0184(12) 0.0270(13) 0.0134(11) -0.0022(9) 0.0050(9) -0.0024(9)
C25 0.0203(12) 0.0249(13) 0.0111(10) 0.0009(9) 0.0036(9) -0.0031(9)
C26 0.0182(12) 0.0256(13) 0.0136(11) -0.0002(9) 0.0024(9) -0.0036(9)

loop_
_atom_type_symbol
_atom_type_description
_atom_type_scat_dispersion_real
_atom_type_scat_dispersion_imag
_atom_type_scat_source
C C 0.0033 0.0016 'International Tables Vol C Tables 4.2.6.8 and 6.1.1.4'
H H 0.0000 0.0000 'International Tables Vol C Tables 4.2.6.8 and 6.1.1.4'
N N 0.0061 0.0033 'International Tables Vol C Tables 4.2.6.8 and 6.1.1.4'
O O 0.0106 0.0060 'International Tables Vol C Tables 4.2.6.8 and 6.1.1.4'

loop_
_geom_angle_atom_site_label_1
_geom_angle_atom_site_label_2
_geom_angle_atom_site_label_3
_geom_angle
_geom_angle_site_symmetry_1
_geom_angle_site_symmetry_3
C12 N11 C16 122.5(2) . .
N12 C12 N11 118.6(2) . .
N12 C12 C13 123.4(2) . .
N11 C12 C13 118.0(2) . .
C14 C13 C12 119.5(2) . .
C13 C14 C15 121.5(2) . .
C16 C15 C14 117.0(2) . .
C16 C15 C17 122.5(2) . .
C14 C15 C17 120.5(2) . .
C15 C16 N11 121.4(2) . .
C22 C21 C25 119.2(2) . .
C22 C21 C26 119.7(2) . .
C25 C21 C26 121.04(19) . .
C21 C22 C23 121.6(2) . .
C22 C23 C24 122.6(2) . 3_666
C22 C23 C23 119.0(2) . 3_666
C24 C23 C23 118.4(2) 3_666 3_666
C25 C24 C23 121.1(2) . 3_666
C24 C25 C21 120.6(2) . .
O21 C26 O22 124.9(2) . .
O21 C26 C21 119.0(2) . .
O22 C26 C21 116.03(18) . .

loop_
_geom_bond_atom_site_label_1
_geom_bond_atom_site_label_2
_geom_bond_distance
_geom_bond_site_symmetry_2
N11 C12 1.338(3) .
N11 C16 1.364(3) .
N12 C12 1.336(3) .
C12 C13 1.413(3) .
C13 C14 1.359(3) .
C14 C15 1.410(3) .
C15 C16 1.358(3) .
C15 C17 1.503(3) .
O21 C26 1.241(3) .
O22 C26 1.277(3) .
C21 C22 1.370(3) .
C21 C25 1.423(3) .
C21 C26 1.503(3) .
C22 C23 1.406(3) .
C23 C24 1.419(3) 3_666
C23 C23 1.430(4) 3_666
C24 C25 1.360(3) .
C24 C23 1.419(3) 3_666

loop_
_geom_hbond_atom_site_label_D
_geom_hbond_atom_site_label_H
_geom_hbond_atom_site_label_A
_geom_hbond_distance_DH
_geom_hbond_distance_HA
_geom_hbond_distance_DA
_geom_hbond_angle_DHA
_geom_hbond_site_symmetry_A
N12 H12B O21 0.89 2.02 2.897(3) 170.0 4_776
N12 H12A O22 0.89 1.95 2.837(3) 170.6 1_655
N11 H11 O22 0.88 1.75 2.631(3) 175.2 4_776

loop_
_geom_torsion_atom_site_label_1
_geom_torsion_atom_site_label_2
_geom_torsion_atom_site_label_3
_geom_torsion_atom_site_label_4
_geom_torsion
_geom_torsion_site_symmetry_1
_geom_torsion_site_symmetry_4
C16 N11 C12 N12 -178.3(2) . .
C16 N11 C12 C13 2.4(3) . .
N12 C12 C13 C14 178.2(2) . .
N11 C12 C13 C14 -2.6(3) . .
C12 C13 C14 C15 0.6(4) . .
C13 C14 C15 C16 1.5(4) . .
C13 C14 C15 C17 -179.6(2) . .
C14 C15 C16 N11 -1.7(3) . .
C17 C15 C16 N11 179.4(2) . .
C12 N11 C16 C15 -0.3(4) . .
C25 C21 C22 C23 0.3(3) . .
C26 C21 C22 C23 179.5(2) . .
C21 C22 C23 C24 -179.9(2) . 3_666
C21 C22 C23 C23 1.1(4) . 3_666
C23 C24 C25 C21 1.9(3) 3_666 .
C22 C21 C25 C24 -1.8(3) . .
C26 C21 C25 C24 179.0(2) . .
C22 C21 C26 O21 -143.2(2) . .
C25 C21 C26 O21 36.0(3) . .
C22 C21 C26 O22 36.2(3) . .
C25 C21 C26 O22 -144.6(2) . .
